data_1535119
loop_
_publ_author_name
'Hatscher, S.T.'
'Urland, W.'

_publ_section_title
;
 Syntheses and crystal structures of Ln3 I (Si S4)2 (Ln = Pr, Nd, Sm, Tb)
;
_journal_name_full 'Zeitschrift fuer Anorganische und Allgemeine Chemie'
_journal_page_first 2198
_journal_page_last 2200
_journal_volume 627
_journal_year 2001
_chemical_formula_sum 'I Pr3 S8 Si2'
_chemical_name_systematic 'Pr3 I (Si S4)2'
_space_group_IT_number 15
_symmetry_space_group_name_Hall '-C 2yc'
_symmetry_space_group_name_H-M 'C 1 2/c 1'
_cell_angle_alpha 90
_cell_angle_beta 97.99
_cell_angle_gamma 90
_cell_formula_units_Z 4
_cell_length_a 15.866
_cell_length_b 7.793
_cell_length_c 10.812
_cell_volume 1323.859
_citation_journal_id_ASTM ZAACAB
_cod_data_source_file Hatscher_ZAACAB_2001_150.cif
_cod_data_source_block I1Pr3S8Si2
_cod_original_formula_sum 'I1 Pr3 S8 Si2'
_cod_database_code 1535119

loop_
_symmetry_equiv_pos_as_xyz
x,y,z
-x,y,-z+1/2
-x,-y,-z
x,-y,z-1/2
x+1/2,y+1/2,z
-x+1/2,y+1/2,-z+1/2
-x+1/2,-y+1/2,-z
x+1/2,-y+1/2,z-1/2

loop_
_atom_site_label
_atom_site_type_symbol
_atom_site_fract_x
_atom_site_fract_y
_atom_site_fract_z
_atom_site_occupancy
_atom_site_U_iso_or_equiv
Pr2 Pr+3 0.5 0.09789 0.75 1 0.0
S2 S-2 0.2819 0.569 0.08573 1 0.0
Si1 Si+4 0.15947 0.46294 0.02873 1 0.0
S3 S-2 0.06793 0.65509 0.04182 1 0.0
S1 S-2 0.14428 0.25409 0.14647 1 0.0
Pr1 Pr+3 0.19729 0.12084 0.6803 1 0.0
S4 S-2 0.14974 0.39966 -0.16182 1 0.0
I1 I-1 0 0.98364 0.25 1 0.0
